data_4129333
loop_
_publ_author_name
'Noda, Hidetoshi'
'Bode, Jeffrey W.'

_publ_section_title
;
 Synthesis of chemically and configurationally stable monofluoro
 acylboronates: effect of ligand structure on their formation, properties,
 and reactivities.
;
_journal_issue 11
_journal_name_full 'Journal of the American Chemical Society'
_journal_page_first 3958
_journal_page_last 3966
_journal_paper_doi 10.1021/jacs.5b00822
_journal_volume 137
_journal_year 2015
_chemical_formula_moiety 'C20 H17 B F N O2'
_chemical_formula_sum 'C20 H17 B F N O2'
_chemical_formula_weight 333.15
_space_group_crystal_system triclinic
_space_group_IT_number 2
_space_group_name_Hall '-P 1'
_space_group_name_H-M_alt 'P -1'
_atom_sites_solution_hydrogens geom
_atom_sites_solution_primary direct
_audit_creation_date 2015-01-09
_audit_creation_method
;
Olex2 1.2
(compiled 2015.01.06 svn.r3119 for OlexSys, GUI svn.r4979)
;
_cell_angle_alpha 94.9772(19)
_cell_angle_beta 92.9909(18)
_cell_angle_gamma 99.6841(19)
_cell_formula_units_Z 2
_cell_length_a 7.3951(8)
_cell_length_b 9.2405(10)
_cell_length_c 12.4955(13)
_cell_measurement_reflns_used 3205
_cell_measurement_temperature 100
_cell_measurement_theta_max 30.676
_cell_measurement_theta_min 2.650
_cell_volume 836.59(15)
_computing_cell_refinement 'SAINT v8.34A (Bruker, 2013)'
_computing_data_collection 'Bruker SAINT'
_computing_data_reduction 'SAINT v8.34A (Bruker, 2013)'
_computing_molecular_graphics 'Olex2 (Dolomanov et al., 2009)'
_computing_publication_material 'Olex2 (Dolomanov et al., 2009)'
_computing_structure_refinement 'XL (Sheldrick, 2008)'
_computing_structure_solution 'XS (Sheldrick, 2008)'
_diffrn_ambient_temperature 100
_diffrn_detector 'Bruker SMART CCD 1K area detector'
_diffrn_detector_area_resol_mean 7.9
_diffrn_detector_type 'CCD area detector'
_diffrn_measured_fraction_theta_full 0.996
_diffrn_measured_fraction_theta_max 0.901
_diffrn_measurement_device 'fixed chi three-circle diffractometer'
_diffrn_measurement_device_type 'Bruker SMART Platform with a Apex I-detector'
_diffrn_measurement_method '\f and \w scans'
_diffrn_radiation_monochromator Parallel,graphite
_diffrn_radiation_probe x-ray
_diffrn_radiation_type MoK\a
_diffrn_radiation_wavelength 0.71073
_diffrn_reflns_av_R_equivalents 0.0206
_diffrn_reflns_av_unetI/netI 0.0340
_diffrn_reflns_Laue_measured_fraction_full 0.996
_diffrn_reflns_Laue_measured_fraction_max 0.901
_diffrn_reflns_limit_h_max 10
_diffrn_reflns_limit_h_min -10
_diffrn_reflns_limit_k_max 13
_diffrn_reflns_limit_k_min -13
_diffrn_reflns_limit_l_max 18
_diffrn_reflns_limit_l_min -17
_diffrn_reflns_number 10045
_diffrn_reflns_point_group_measured_fraction_full 0.996
_diffrn_reflns_point_group_measured_fraction_max 0.901
_diffrn_reflns_theta_full 26.000
_diffrn_reflns_theta_max 31.320
_diffrn_reflns_theta_min 1.640
_diffrn_source 'sealed X-ray tube'
_diffrn_source_current 35.0
_diffrn_source_power 1.575
_diffrn_source_target Mo
_diffrn_source_voltage 45.0
_diffrn_standards_number 0
_exptl_absorpt_coefficient_mu 0.092
_exptl_absorpt_correction_T_max 0.7462
_exptl_absorpt_correction_T_min 0.7044
_exptl_absorpt_correction_type multi-scan
_exptl_absorpt_process_details
;
SADABS-2014/4 (Bruker,2014/4) was used for absorption correction.
wR2(int) was 0.0393 before and 0.0344 after correction.
The Ratio of minimum to maximum transmission is 0.9440.
The \l/2 correction factor is Not present.
;
_exptl_crystal_colour yellow
_exptl_crystal_colour_primary yellow
_exptl_crystal_density_diffrn 1.323
_exptl_crystal_description plate
_exptl_crystal_F_000 348
_exptl_crystal_recrystallization_method 'crystallized from a hexane/ethylacetete mixture'
_exptl_crystal_size_max 0.277
_exptl_crystal_size_mid 0.229
_exptl_crystal_size_min 0.105
_refine_diff_density_max 0.510
_refine_diff_density_min -0.246
_refine_diff_density_rms 0.062
_refine_ls_extinction_method none
_refine_ls_goodness_of_fit_ref 1.034
_refine_ls_hydrogen_treatment constr
_refine_ls_matrix_type full
_refine_ls_number_parameters 228
_refine_ls_number_reflns 4948
_refine_ls_number_restraints 0
_refine_ls_restrained_S_all 1.034
_refine_ls_R_factor_all 0.0601
_refine_ls_R_factor_gt 0.0485
_refine_ls_shift/su_max 0.001
_refine_ls_shift/su_mean 0.000
_refine_ls_structure_factor_coef Fsqd
_refine_ls_weighting_details 'w=1/[\s^2^(Fo^2^)+(0.0786P)^2^+0.1013P] where P=(Fo^2^+2Fc^2^)/3'
_refine_ls_weighting_scheme calc
_refine_ls_wR_factor_gt 0.1250
_refine_ls_wR_factor_ref 0.1340
_reflns_Friedel_coverage 0.000
_reflns_number_gt 4027
_reflns_number_total 4948
_reflns_threshold_expression 'I > 2\s(I)'
_cod_data_source_file ja5b00822_si_003.cif
_cod_data_source_block jb020115
_cod_database_code 4129333
_shelxl_version_number 2014/6
_shelx_space_group_comment
;
The symmetry employed for this shelxl refinement is uniquely defined
by the following loop, which should always be used as a source of
symmetry information in preference to the above space-group names.
They are only intended as comments.
;
_olex2_refinement_description
;
1. Fixed Uiso
 At 1.2 times of:
  All C(H) groups
 At 1.5 times of:
  All C(H,H,H) groups
2.a Aromatic/amide H refined with riding coordinates:
 C1(H1), C2(H2), C4(H4), C7(H7), C8(H8), C9(H9), C10(H10), C15(H15), C16(H16),
 C18(H18), C19(H19)
2.b Idealised Me refined as rotating group:
 C12(H12A,H12B,H12C), C20(H20A,H20B,H20C)
;
_olex2_exptl_crystal_mounting_method tip-mounted
_olex2_submission_special_instructions 'No special instructions were received'

loop_
_space_group_symop_operation_xyz
'x, y, z'
'-x, -y, -z'

loop_
_atom_site_label
_atom_site_type_symbol
_atom_site_fract_x
_atom_site_fract_y
_atom_site_fract_z
_atom_site_U_iso_or_equiv
_atom_site_adp_type
_atom_site_occupancy
_atom_site_site_symmetry_order
_atom_site_calc_flag
_atom_site_refinement_flags_posn
F1 F 0.22707(9) 0.54868(7) 0.82471(6) 0.02153(17) Uani 1 1 d .
O1 O 0.20076(11) 0.75664(9) 0.73768(6) 0.01840(18) Uani 1 1 d .
O2 O -0.15561(11) 0.66736(9) 0.91308(7) 0.02190(19) Uani 1 1 d .
N1 N 0.22206(12) 0.77509(10) 0.93610(8) 0.01588(19) Uani 1 1 d .
C1 C 0.27128(16) 0.71324(13) 1.02464(10) 0.0205(2) Uani 1 1 d .
H1 H 0.2725 0.6102 1.0195 0.025 Uiso 1 1 calc R
C2 C 0.31959(16) 0.79523(13) 1.12190(10) 0.0220(2) Uani 1 1 d .
H2 H 0.3549 0.7493 1.1829 0.026 Uiso 1 1 calc R
C3 C 0.31662(15) 0.94645(13) 1.13075(9) 0.0178(2) Uani 1 1 d .
C4 C 0.27059(14) 1.00891(12) 1.03832(9) 0.0161(2) Uani 1 1 d .
H4 H 0.2726 1.1123 1.0415 0.019 Uiso 1 1 calc R
C5 C 0.22139(14) 0.92225(12) 0.94094(9) 0.0145(2) Uani 1 1 d .
C6 C 0.17262(14) 0.98245(12) 0.84076(9) 0.0151(2) Uani 1 1 d .
C7 C 0.13929(15) 1.12754(12) 0.84043(9) 0.0184(2) Uani 1 1 d .
H7 H 0.1395 1.1862 0.9068 0.022 Uiso 1 1 calc R
C8 C 0.10622(17) 1.18589(13) 0.74470(10) 0.0223(2) Uani 1 1 d .
H8 H 0.0818 1.2836 0.7453 0.027 Uiso 1 1 calc R
C9 C 0.10879(17) 1.10115(14) 0.64726(10) 0.0240(3) Uani 1 1 d .
H9 H 0.0883 1.1421 0.5815 0.029 Uiso 1 1 calc R
C10 C 0.14086(16) 0.95792(13) 0.64545(9) 0.0214(2) Uani 1 1 d .
H10 H 0.1434 0.9011 0.5786 0.026 Uiso 1 1 calc R
C11 C 0.16944(15) 0.89695(12) 0.74168(9) 0.0167(2) Uani 1 1 d .
C12 C 0.35667(17) 1.03795(14) 1.23671(9) 0.0233(3) Uani 1 1 d .
H12A H 0.4232 1.1360 1.2257 0.035 Uiso 1 1 calc GR
H12B H 0.4321 0.9902 1.2848 0.035 Uiso 1 1 calc GR
H12C H 0.2409 1.0477 1.2691 0.035 Uiso 1 1 calc GR
C13 C -0.07791(15) 0.63129(11) 0.83244(8) 0.0148(2) Uani 1 1 d .
C14 C -0.19124(14) 0.54369(11) 0.73835(8) 0.0148(2) Uani 1 1 d .
C15 C -0.38285(15) 0.51331(12) 0.73953(9) 0.0172(2) Uani 1 1 d .
H15 H -0.4411 0.5534 0.7983 0.021 Uiso 1 1 calc R
C16 C -0.48841(16) 0.42543(13) 0.65589(9) 0.0189(2) Uani 1 1 d .
H16 H -0.6184 0.4065 0.6578 0.023 Uiso 1 1 calc R
C17 C -0.40646(16) 0.36393(12) 0.56845(9) 0.0183(2) Uani 1 1 d .
C18 C -0.21594(16) 0.39755(12) 0.56637(9) 0.0189(2) Uani 1 1 d .
H18 H -0.1579 0.3590 0.5069 0.023 Uiso 1 1 calc R
C19 C -0.10913(15) 0.48653(12) 0.64971(9) 0.0168(2) Uani 1 1 d .
H19 H 0.0205 0.5086 0.6464 0.020 Uiso 1 1 calc R
C20 C -0.52033(18) 0.26235(14) 0.48017(10) 0.0250(3) Uani 1 1 d .
H20A H -0.4511 0.2589 0.4155 0.037 Uiso 1 1 calc GR
H20B H -0.6346 0.2989 0.4639 0.037 Uiso 1 1 calc GR
H20C H -0.5494 0.1631 0.5036 0.037 Uiso 1 1 calc GR
B1 B 0.14643(17) 0.67408(13) 0.82838(10) 0.0161(2) Uani 1 1 d .

loop_
_atom_site_aniso_label
_atom_site_aniso_U_11
_atom_site_aniso_U_22
_atom_site_aniso_U_33
_atom_site_aniso_U_23
_atom_site_aniso_U_13
_atom_site_aniso_U_12
F1 0.0190(3) 0.0165(3) 0.0290(4) -0.0039(3) 0.0000(3) 0.0064(3)
O1 0.0195(4) 0.0159(4) 0.0186(4) -0.0028(3) 0.0043(3) 0.0010(3)
O2 0.0198(4) 0.0248(4) 0.0193(4) -0.0055(3) 0.0036(3) 0.0021(3)
N1 0.0142(4) 0.0147(4) 0.0181(4) -0.0004(3) 0.0000(3) 0.0020(3)
C1 0.0208(5) 0.0166(5) 0.0239(6) 0.0017(4) -0.0023(4) 0.0041(4)
C2 0.0223(6) 0.0235(6) 0.0199(5) 0.0040(4) -0.0036(4) 0.0038(5)
C3 0.0132(5) 0.0211(5) 0.0175(5) -0.0008(4) -0.0003(4) 0.0003(4)
C4 0.0146(5) 0.0152(5) 0.0177(5) -0.0014(4) 0.0008(4) 0.0017(4)
C5 0.0114(4) 0.0145(5) 0.0168(5) -0.0010(4) 0.0019(4) 0.0011(4)
C6 0.0125(4) 0.0160(5) 0.0157(5) -0.0003(4) 0.0014(4) 0.0003(4)
C7 0.0175(5) 0.0166(5) 0.0202(5) -0.0003(4) 0.0020(4) 0.0012(4)
C8 0.0242(6) 0.0180(5) 0.0244(6) 0.0037(4) 0.0003(4) 0.0026(4)
C9 0.0255(6) 0.0263(6) 0.0192(5) 0.0061(5) -0.0007(4) 0.0007(5)
C10 0.0221(5) 0.0239(6) 0.0161(5) -0.0010(4) 0.0015(4) -0.0001(4)
C11 0.0134(5) 0.0160(5) 0.0189(5) -0.0015(4) 0.0021(4) -0.0014(4)
C12 0.0216(6) 0.0275(6) 0.0182(5) -0.0031(4) -0.0023(4) 0.0003(5)
C13 0.0171(5) 0.0115(5) 0.0157(5) -0.0002(4) 0.0010(4) 0.0029(4)
C14 0.0160(5) 0.0133(5) 0.0150(5) 0.0009(4) 0.0011(4) 0.0026(4)
C15 0.0176(5) 0.0177(5) 0.0163(5) -0.0001(4) 0.0017(4) 0.0039(4)
C16 0.0161(5) 0.0198(5) 0.0196(5) 0.0012(4) -0.0002(4) 0.0010(4)
C17 0.0222(5) 0.0161(5) 0.0155(5) 0.0006(4) -0.0014(4) 0.0014(4)
C18 0.0229(5) 0.0178(5) 0.0155(5) -0.0014(4) 0.0028(4) 0.0032(4)
C19 0.0159(5) 0.0169(5) 0.0177(5) 0.0007(4) 0.0023(4) 0.0028(4)
C20 0.0280(6) 0.0245(6) 0.0189(5) -0.0038(5) -0.0036(5) -0.0012(5)
B1 0.0154(5) 0.0140(5) 0.0181(6) -0.0030(4) 0.0012(4) 0.0028(4)

loop_
_atom_type_symbol
_atom_type_description
_atom_type_scat_dispersion_real
_atom_type_scat_dispersion_imag
_atom_type_scat_source
C C 0.0033 0.0016 'International Tables Vol C Tables 4.2.6.8 and 6.1.1.4'
H H 0.0000 0.0000 'International Tables Vol C Tables 4.2.6.8 and 6.1.1.4'
B B 0.0013 0.0007 'International Tables Vol C Tables 4.2.6.8 and 6.1.1.4'
N N 0.0061 0.0033 'International Tables Vol C Tables 4.2.6.8 and 6.1.1.4'
O O 0.0106 0.0060 'International Tables Vol C Tables 4.2.6.8 and 6.1.1.4'
F F 0.0171 0.0103 'International Tables Vol C Tables 4.2.6.8 and 6.1.1.4'

loop_
_geom_angle_atom_site_label_1
_geom_angle_atom_site_label_2
_geom_angle_atom_site_label_3
_geom_angle
C11 O1 B1 116.90(8)
C1 N1 C5 120.32(9)
C1 N1 B1 120.11(9)
C5 N1 B1 119.32(9)
N1 C1 H1 119.1
N1 C1 C2 121.72(11)
C2 C1 H1 119.1
C1 C2 H2 120.2
C1 C2 C3 119.69(11)
C3 C2 H2 120.2
C2 C3 C12 121.35(10)
C4 C3 C2 117.81(10)
C4 C3 C12 120.82(10)
C3 C4 H4 119.5
C3 C4 C5 120.95(10)
C5 C4 H4 119.5
N1 C5 C4 119.45(10)
N1 C5 C6 117.28(9)
C4 C5 C6 123.25(10)
C7 C6 C5 121.47(10)
C7 C6 C11 118.69(10)
C11 C6 C5 119.73(10)
C6 C7 H7 119.7
C8 C7 C6 120.70(10)
C8 C7 H7 119.7
C7 C8 H8 120.1
C7 C8 C9 119.86(11)
C9 C8 H8 120.1
C8 C9 H9 119.7
C10 C9 C8 120.54(11)
C10 C9 H9 119.7
C9 C10 H10 120.0
C9 C10 C11 119.95(11)
C11 C10 H10 120.0
O1 C11 C6 120.97(10)
O1 C11 C10 118.77(10)
C10 C11 C6 120.22(10)
C3 C12 H12A 109.5
C3 C12 H12B 109.5
C3 C12 H12C 109.5
H12A C12 H12B 109.5
H12A C12 H12C 109.5
H12B C12 H12C 109.5
O2 C13 C14 118.80(10)
O2 C13 B1 121.14(9)
C14 C13 B1 120.04(9)
C15 C14 C13 120.11(10)
C19 C14 C13 121.28(10)
C19 C14 C15 118.58(10)
C14 C15 H15 119.7
C16 C15 C14 120.67(10)
C16 C15 H15 119.7
C15 C16 H16 119.5
C15 C16 C17 121.01(11)
C17 C16 H16 119.5
C16 C17 C20 121.05(11)
C18 C17 C16 118.08(10)
C18 C17 C20 120.86(10)
C17 C18 H18 119.4
C19 C18 C17 121.22(10)
C19 C18 H18 119.4
C14 C19 H19 119.8
C18 C19 C14 120.41(10)
C18 C19 H19 119.8
C17 C20 H20A 109.5
C17 C20 H20B 109.5
C17 C20 H20C 109.5
H20A C20 H20B 109.5
H20A C20 H20C 109.5
H20B C20 H20C 109.5
F1 B1 O1 109.21(9)
F1 B1 N1 108.40(9)
F1 B1 C13 111.04(9)
O1 B1 N1 108.02(9)
O1 B1 C13 112.78(9)
N1 B1 C13 107.23(8)

loop_
_geom_bond_atom_site_label_1
_geom_bond_atom_site_label_2
_geom_bond_distance
F1 B1 1.3880(14)
O1 C11 1.3521(14)
O1 B1 1.4568(15)
O2 C13 1.2341(13)
N1 C1 1.3493(15)
N1 C5 1.3568(14)
N1 B1 1.5887(15)
C1 H1 0.9500
C1 C2 1.3720(16)
C2 H2 0.9500
C2 C3 1.3961(16)
C3 C4 1.3870(16)
C3 C12 1.4954(16)
C4 H4 0.9500
C4 C5 1.3933(15)
C5 C6 1.4654(15)
C6 C7 1.4037(15)
C6 C11 1.4066(15)
C7 H7 0.9500
C7 C8 1.3809(16)
C8 H8 0.9500
C8 C9 1.3921(17)
C9 H9 0.9500
C9 C10 1.3819(17)
C10 H10 0.9500
C10 C11 1.3925(16)
C12 H12A 0.9800
C12 H12B 0.9800
C12 H12C 0.9800
C13 C14 1.4979(15)
C13 B1 1.6440(16)
C14 C15 1.3986(15)
C14 C19 1.3968(15)
C15 H15 0.9500
C15 C16 1.3840(15)
C16 H16 0.9500
C16 C17 1.4004(16)
C17 C18 1.3929(16)
C17 C20 1.5049(16)
C18 H18 0.9500
C18 C19 1.3898(15)
C19 H19 0.9500
C20 H20A 0.9800
C20 H20B 0.9800
C20 H20C 0.9800

loop_
_geom_torsion_atom_site_label_1
_geom_torsion_atom_site_label_2
_geom_torsion_atom_site_label_3
_geom_torsion_atom_site_label_4
_geom_torsion
O2 C13 C14 C15 4.67(16)
O2 C13 C14 C19 -173.14(10)
O2 C13 B1 F1 112.90(11)
O2 C13 B1 O1 -124.14(11)
O2 C13 B1 N1 -5.35(14)
N1 C1 C2 C3 0.61(18)
N1 C5 C6 C7 169.64(9)
N1 C5 C6 C11 -14.21(15)
C1 N1 C5 C4 -0.50(15)
C1 N1 C5 C6 177.92(10)
C1 N1 B1 F1 -30.20(13)
C1 N1 B1 O1 -148.43(10)
C1 N1 B1 C13 89.75(11)
C1 C2 C3 C4 -2.33(17)
C1 C2 C3 C12 176.06(11)
C2 C3 C4 C5 2.68(16)
C3 C4 C5 N1 -1.30(16)
C3 C4 C5 C6 -179.62(10)
C4 C5 C6 C7 -12.01(16)
C4 C5 C6 C11 164.14(10)
C5 N1 C1 C2 0.84(17)
C5 N1 B1 F1 155.54(9)
C5 N1 B1 O1 37.31(12)
C5 N1 B1 C13 -84.51(11)
C5 C6 C7 C8 175.41(10)
C5 C6 C11 O1 3.72(15)
C5 C6 C11 C10 -173.77(10)
C6 C7 C8 C9 -1.06(18)
C7 C6 C11 O1 179.97(9)
C7 C6 C11 C10 2.49(16)
C7 C8 C9 C10 1.20(19)
C8 C9 C10 C11 0.52(18)
C9 C10 C11 O1 -179.92(10)
C9 C10 C11 C6 -2.38(17)
C11 O1 B1 F1 -165.56(8)
C11 O1 B1 N1 -47.86(12)
C11 O1 B1 C13 70.48(12)
C11 C6 C7 C8 -0.77(16)
C12 C3 C4 C5 -175.72(10)
C13 C14 C15 C16 -176.28(10)
C13 C14 C19 C18 175.82(10)
C14 C13 B1 F1 -65.49(13)
C14 C13 B1 O1 57.46(13)
C14 C13 B1 N1 176.25(9)
C14 C15 C16 C17 0.43(17)
C15 C14 C19 C18 -2.03(16)
C15 C16 C17 C18 -2.00(17)
C15 C16 C17 C20 176.96(11)
C16 C17 C18 C19 1.56(17)
C17 C18 C19 C14 0.45(17)
C19 C14 C15 C16 1.59(16)
C20 C17 C18 C19 -177.40(10)
B1 O1 C11 C6 30.28(14)
B1 O1 C11 C10 -152.19(10)
B1 N1 C1 C2 -173.37(10)
B1 N1 C5 C4 173.75(9)
B1 N1 C5 C6 -7.83(14)
B1 C13 C14 C15 -176.90(10)
B1 C13 C14 C19 5.29(15)
